data_2231119
loop_
_publ_author_name
'Fun, Hoong-Kun'
'Shahani, Tara'
'Kumar, Rajesha'
'Isloor, Arun M.'
'Shivananda, Kammasandra N.'

_publ_section_title
;
 <i>N</i>-(5-Bromopyridin-2-yl)acetamide
;
_journal_coeditor_code HB5933
_journal_issue 8
_journal_name_full 'Acta Crystallographica Section E'
_journal_page_first o2043
_journal_paper_doi 10.1107/S1600536811027553
_journal_volume 67
_journal_year 2011
_chemical_formula_iupac 'C7 H7 Br N2 O'
_chemical_formula_moiety 'C7 H7 Br N2 O'
_chemical_formula_sum 'C7 H7 Br N2 O'
_chemical_formula_weight 215.06
_chemical_name_systematic
;
<i>N</i>-(5-Bromopyridin-2-yl)acetamide
;
_space_group_IT_number 2
_symmetry_cell_setting triclinic
_symmetry_space_group_name_Hall '-P 1'
_symmetry_space_group_name_H-M 'P -1'
_atom_sites_solution_hydrogens geom
_atom_sites_solution_primary direct
_atom_sites_solution_secondary difmap
_audit_creation_method SHELXL-97
_cell_angle_alpha 82.1270(10)
_cell_angle_beta 86.8970(10)
_cell_angle_gamma 85.9320(10)
_cell_formula_units_Z 4
_cell_length_a 4.0014(3)
_cell_length_b 8.7232(6)
_cell_length_c 23.0626(18)
_cell_measurement_reflns_used 3316
_cell_measurement_temperature 296(2)
_cell_measurement_theta_max 30.53
_cell_measurement_theta_min 2.76
_cell_volume 794.60(10)
_computing_cell_refinement 'SAINT (Bruker, 2009)'
_computing_data_collection 'APEX2 (Bruker, 2009)'
_computing_data_reduction 'SAINT (Bruker, 2009)'
_computing_molecular_graphics 'SHELXTL (Sheldrick, 2008)'
_computing_publication_material
;
SHELXTL (Sheldrick, 2008) and PLATON (Spek, 2009)
;
_computing_structure_refinement 'SHELXTL (Sheldrick, 2008)'
_computing_structure_solution 'SHELXTL (Sheldrick, 2008)'
_diffrn_ambient_temperature 296(2)
_diffrn_measured_fraction_theta_full 0.993
_diffrn_measured_fraction_theta_max 0.993
_diffrn_measurement_device_type 'Bruker SMART APEXII CCD'
_diffrn_measurement_method '\f and \w'
_diffrn_radiation_monochromator graphite
_diffrn_radiation_source 'fine-focus sealed tube'
_diffrn_radiation_type MoK\a
_diffrn_radiation_wavelength 0.71073
_diffrn_reflns_av_R_equivalents 0.0247
_diffrn_reflns_av_sigmaI/netI 0.0333
_diffrn_reflns_limit_h_max 5
_diffrn_reflns_limit_h_min -5
_diffrn_reflns_limit_k_max 12
_diffrn_reflns_limit_k_min -12
_diffrn_reflns_limit_l_max 33
_diffrn_reflns_limit_l_min -33
_diffrn_reflns_number 13194
_diffrn_reflns_theta_full 31.23
_diffrn_reflns_theta_max 31.23
_diffrn_reflns_theta_min 1.78
_diffrn_standards_number 0
_exptl_absorpt_coefficient_mu 5.113
_exptl_absorpt_correction_T_max 0.665
_exptl_absorpt_correction_T_min 0.111
_exptl_absorpt_correction_type multi-scan
_exptl_absorpt_process_details '(<i>SADABS</i>; Bruker, 2009)'
_exptl_crystal_colour colourless
_exptl_crystal_density_diffrn 1.798
_exptl_crystal_density_method 'not measured'
_exptl_crystal_description needle
_exptl_crystal_F_000 424
_exptl_crystal_size_max 0.77
_exptl_crystal_size_mid 0.15
_exptl_crystal_size_min 0.09
_refine_diff_density_max 0.346
_refine_diff_density_min -0.246
_refine_ls_extinction_method none
_refine_ls_goodness_of_fit_ref 1.003
_refine_ls_hydrogen_treatment constr
_refine_ls_matrix_type full
_refine_ls_number_parameters 201
_refine_ls_number_reflns 5134
_refine_ls_number_restraints 0
_refine_ls_restrained_S_all 1.003
_refine_ls_R_factor_all 0.0650
_refine_ls_R_factor_gt 0.0314
_refine_ls_shift/su_max 0.006
_refine_ls_shift/su_mean 0.000
_refine_ls_structure_factor_coef Fsqd
_refine_ls_weighting_details 'calc w=1/[\s^2^(Fo^2^)+(0.0360P)^2^+0.0264P] where P=(Fo^2^+2Fc^2^)/3'
_refine_ls_weighting_scheme calc
_refine_ls_wR_factor_gt 0.0700
_refine_ls_wR_factor_ref 0.0810
_reflns_number_gt 3193
_reflns_number_total 5134
_reflns_threshold_expression I>2\s(I)
_cod_data_source_file hb5933.cif
_cod_data_source_block I
_cod_database_code 2231119
_cod_database_fobs_code 2231119

loop_
_symmetry_equiv_pos_as_xyz
'x, y, z'
'-x, -y, -z'

loop_
_atom_site_type_symbol
_atom_site_label
_atom_site_fract_x
_atom_site_fract_y
_atom_site_fract_z
_atom_site_U_iso_or_equiv
_atom_site_adp_type
_atom_site_calc_flag
_atom_site_refinement_flags
_atom_site_occupancy
_atom_site_symmetry_multiplicity
_atom_site_disorder_assembly
_atom_site_disorder_group
Br Br1A 0.84865(6) 0.73249(2) 0.465121(9) 0.05565(9) Uani d . 1 1 . .
O O1A 0.4679(4) 0.97838(16) 0.73640(6) 0.0613(5) Uani d . 1 1 . .
N N1A 0.4235(5) 0.63040(18) 0.63081(7) 0.0492(4) Uani d . 1 1 . .
N N2A 0.3137(4) 0.75247(17) 0.71180(6) 0.0433(4) Uani d . 1 1 . .
H H1NA 0.2221 0.6674 0.7226 0.052 Uiso d R 1 1 . .
C C1A 0.5431(6) 0.6264(2) 0.57599(9) 0.0509(5) Uani d . 1 1 . .
H H1AA 0.5303 0.5356 0.5595 0.061 Uiso calc R 1 1 . .
C C2A 0.6845(5) 0.7499(2) 0.54257(8) 0.0433(4) Uani d . 1 1 . .
C C3A 0.7046(6) 0.8840(2) 0.56632(9) 0.0517(5) Uani d . 1 1 . .
H H3AA 0.7967 0.9695 0.5444 0.062 Uiso calc R 1 1 . .
C C4A 0.5868(6) 0.8907(2) 0.62322(9) 0.0515(5) Uani d . 1 1 . .
H H4AA 0.6018 0.9801 0.6405 0.062 Uiso calc R 1 1 . .
C C5A 0.4449(5) 0.7612(2) 0.65427(8) 0.0397(4) Uani d . 1 1 . .
C C6A 0.3318(5) 0.8566(2) 0.74991(8) 0.0427(4) Uani d . 1 1 . .
C C7A 0.1744(6) 0.8125(3) 0.80974(9) 0.0568(6) Uani d . 1 1 . .
H H7AA 0.0849 0.6942 0.8167 0.085 Uiso d PR 0.57(3) 1 A 1
H H7AB -0.0154 0.9051 0.8188 0.085 Uiso d PR 0.57(3) 1 A 1
H H7AC 0.3210 0.8117 0.8427 0.085 Uiso d PR 0.57(3) 1 A 1
H H7AD 0.2003 0.8929 0.8334 0.085 Uiso d PR 0.43(3) 1 A 2
H H7AE 0.2826 0.7172 0.8275 0.085 Uiso d PR 0.43(3) 1 A 2
H H7AF -0.0598 0.7992 0.8067 0.085 Uiso d PR 0.43(3) 1 A 2
Br Br1B 0.14559(6) 0.24850(3) 1.034407(9) 0.05895(9) Uani d . 1 1 . .
O O1B 0.9318(4) 0.47747(16) 0.76218(6) 0.0586(4) Uani d . 1 1 . .
N N1B 0.4457(5) 0.13387(19) 0.87208(7) 0.0566(5) Uani d . 1 1 . .
N N2B 0.6803(4) 0.25146(17) 0.78696(6) 0.0464(4) Uani d . 1 1 . .
H H1NB 0.6598 0.1634 0.7785 0.056 Uiso d R 1 1 . .
C C1B 0.3245(7) 0.1341(2) 0.92681(10) 0.0594(6) Uani d . 1 1 . .
H H1BA 0.2365 0.0441 0.9461 0.071 Uiso calc R 1 1 . .
C C2B 0.3226(5) 0.2599(2) 0.95615(8) 0.0443(5) Uani d . 1 1 . .
C C3B 0.4515(6) 0.3934(2) 0.92795(9) 0.0513(5) Uani d . 1 1 . .
H H3BA 0.4549 0.4804 0.9471 0.062 Uiso calc R 1 1 . .
C C4B 0.5752(6) 0.3965(2) 0.87127(9) 0.0506(5) Uani d . 1 1 . .
H H4BA 0.6621 0.4857 0.8511 0.061 Uiso calc R 1 1 . .
C C5B 0.5681(5) 0.2635(2) 0.84446(8) 0.0403(4) Uani d . 1 1 . .
C C6B 0.8508(5) 0.3553(2) 0.74883(8) 0.0430(4) Uani d . 1 1 . .
C C7B 0.9337(6) 0.3063(2) 0.68947(8) 0.0535(5) Uani d . 1 1 . .
H H7BA 1.0711 0.3804 0.6667 0.080 Uiso calc R 1 1 . .
H H7BB 0.7302 0.3009 0.6698 0.080 Uiso calc R 1 1 . .
H H7BC 1.0528 0.2062 0.6939 0.080 Uiso calc R 1 1 . .

loop_
_atom_site_aniso_label
_atom_site_aniso_U_11
_atom_site_aniso_U_22
_atom_site_aniso_U_33
_atom_site_aniso_U_12
_atom_site_aniso_U_13
_atom_site_aniso_U_23
Br1A 0.06525(17) 0.05384(14) 0.05063(13) -0.01839(11) 0.01455(10) -0.01617(9)
O1A 0.0935(13) 0.0446(8) 0.0504(8) -0.0284(8) 0.0052(8) -0.0140(6)
N1A 0.0661(12) 0.0349(8) 0.0487(9) -0.0178(8) 0.0068(8) -0.0091(7)
N2A 0.0546(11) 0.0322(8) 0.0439(9) -0.0118(7) 0.0042(8) -0.0063(6)
C1A 0.0665(15) 0.0360(9) 0.0532(11) -0.0158(10) 0.0074(10) -0.0145(8)
C2A 0.0470(12) 0.0400(10) 0.0445(10) -0.0104(9) 0.0036(9) -0.0099(8)
C3A 0.0658(15) 0.0391(10) 0.0520(11) -0.0220(10) 0.0111(10) -0.0080(8)
C4A 0.0726(16) 0.0332(9) 0.0519(11) -0.0193(10) 0.0085(10) -0.0128(8)
C5A 0.0407(11) 0.0332(9) 0.0463(10) -0.0064(8) -0.0009(8) -0.0074(7)
C6A 0.0502(12) 0.0378(9) 0.0413(9) -0.0058(9) -0.0029(8) -0.0076(7)
C7A 0.0728(16) 0.0567(12) 0.0427(11) -0.0150(12) 0.0061(10) -0.0107(9)
Br1B 0.06627(17) 0.06192(15) 0.05093(13) -0.02114(12) 0.01604(11) -0.01425(10)
O1B 0.0785(11) 0.0464(8) 0.0529(8) -0.0275(8) 0.0091(7) -0.0069(6)
N1B 0.0841(14) 0.0414(9) 0.0473(9) -0.0249(9) 0.0121(9) -0.0120(7)
N2B 0.0627(12) 0.0340(8) 0.0443(9) -0.0145(8) 0.0051(8) -0.0087(6)
C1B 0.0811(17) 0.0427(11) 0.0564(12) -0.0266(11) 0.0164(12) -0.0103(9)
C2B 0.0432(12) 0.0468(10) 0.0444(10) -0.0127(9) 0.0056(8) -0.0088(8)
C3B 0.0667(15) 0.0384(10) 0.0517(11) -0.0149(10) 0.0071(10) -0.0141(8)
C4B 0.0701(15) 0.0328(9) 0.0500(11) -0.0175(9) 0.0070(10) -0.0063(8)
C5B 0.0452(12) 0.0333(9) 0.0438(10) -0.0093(8) -0.0007(8) -0.0073(7)
C6B 0.0466(12) 0.0375(9) 0.0448(10) -0.0068(9) -0.0016(8) -0.0031(8)
C7B 0.0610(15) 0.0532(12) 0.0471(11) -0.0127(11) 0.0065(10) -0.0081(9)

loop_
_atom_type_symbol
_atom_type_description
_atom_type_scat_dispersion_real
_atom_type_scat_dispersion_imag
_atom_type_scat_source
C C 0.0033 0.0016 'International Tables Vol C Tables 4.2.6.8 and 6.1.1.4'
H H 0.0000 0.0000 'International Tables Vol C Tables 4.2.6.8 and 6.1.1.4'
N N 0.0061 0.0033 'International Tables Vol C Tables 4.2.6.8 and 6.1.1.4'
O O 0.0106 0.0060 'International Tables Vol C Tables 4.2.6.8 and 6.1.1.4'
Br Br -0.2901 2.4595 'International Tables Vol C Tables 4.2.6.8 and 6.1.1.4'

loop_
_geom_angle_atom_site_label_1
_geom_angle_atom_site_label_2
_geom_angle_atom_site_label_3
_geom_angle
C1A N1A C5A 117.99(17)
C6A N2A C5A 127.87(16)
C6A N2A H1NA 120.4
C5A N2A H1NA 111.7
N1A C1A C2A 123.21(18)
N1A C1A H1AA 118.4
C2A C1A H1AA 118.4
C3A C2A C1A 118.88(18)
C3A C2A Br1A 121.10(14)
C1A C2A Br1A 120.01(14)
C2A C3A C4A 119.17(18)
C2A C3A H3AA 120.4
C4A C3A H3AA 120.4
C3A C4A C5A 118.69(17)
C3A C4A H4AA 120.7
C5A C4A H4AA 120.7
N1A C5A C4A 122.06(18)
N1A C5A N2A 113.20(16)
C4A C5A N2A 124.74(16)
O1A C6A N2A 122.27(17)
O1A C6A C7A 122.17(17)
N2A C6A C7A 115.57(17)
C6A C7A H7AA 113.6
C6A C7A H7AB 108.3
H7AA C7A H7AB 115.1
C6A C7A H7AC 115.8
H7AA C7A H7AC 102.8
H7AB C7A H7AC 100.6
C6A C7A H7AD 109.4
H7AA C7A H7AD 136.6
H7AB C7A H7AD 53.5
H7AC C7A H7AD 51.1
C6A C7A H7AE 109.4
H7AA C7A H7AE 50.3
H7AB C7A H7AE 142.2
H7AC C7A H7AE 59.4
H7AD C7A H7AE 109.5
C6A C7A H7AF 109.7
H7AA C7A H7AF 60.9
H7AB C7A H7AF 59.5
H7AC C7A H7AF 134.3
H7AD C7A H7AF 109.5
H7AE C7A H7AF 109.5
C1B N1B C5B 118.10(17)
C6B N2B C5B 128.33(16)
C6B N2B H1NB 119.6
C5B N2B H1NB 111.5
N1B C1B C2B 123.26(19)
N1B C1B H1BA 118.4
C2B C1B H1BA 118.4
C1B C2B C3B 118.78(18)
C1B C2B Br1B 120.11(15)
C3B C2B Br1B 121.12(15)
C4B C3B C2B 119.06(18)
C4B C3B H3BA 120.5
C2B C3B H3BA 120.5
C3B C4B C5B 118.65(18)
C3B C4B H4BA 120.7
C5B C4B H4BA 120.7
N1B C5B C4B 122.15(18)
N1B C5B N2B 113.26(16)
C4B C5B N2B 124.59(17)
O1B C6B N2B 122.50(17)
O1B C6B C7B 122.78(17)
N2B C6B C7B 114.71(16)
C6B C7B H7BA 109.5
C6B C7B H7BB 109.5
H7BA C7B H7BB 109.5
C6B C7B H7BC 109.5
H7BA C7B H7BC 109.5
H7BB C7B H7BC 109.5

loop_
_geom_bond_atom_site_label_1
_geom_bond_atom_site_label_2
_geom_bond_distance
Br1A C2A 1.8914(18)
O1A C6A 1.223(2)
N1A C1A 1.331(3)
N1A C5A 1.338(2)
N2A C6A 1.356(2)
N2A C5A 1.395(2)
N2A H1NA 0.8514
C1A C2A 1.374(3)
C1A H1AA 0.9300
C2A C3A 1.367(3)
C3A C4A 1.378(3)
C3A H3AA 0.9300
C4A C5A 1.391(3)
C4A H4AA 0.9300
C6A C7A 1.498(3)
C7A H7AA 1.1046
C7A H7AB 1.1020
C7A H7AC 0.9834
C7A H7AD 0.9601
C7A H7AE 0.9601
C7A H7AF 0.9600
Br1B C2B 1.8951(18)
O1B C6B 1.218(2)
N1B C1B 1.328(3)
N1B C5B 1.331(2)
N2B C6B 1.365(2)
N2B C5B 1.392(2)
N2B H1NB 0.8288
C1B C2B 1.365(3)
C1B H1BA 0.9300
C2B C3B 1.373(3)
C3B C4B 1.370(3)
C3B H3BA 0.9300
C4B C5B 1.390(3)
C4B H4BA 0.9300
C6B C7B 1.503(3)
C7B H7BA 0.9600
C7B H7BB 0.9600
C7B H7BC 0.9600

loop_
_geom_hbond_atom_site_label_D
_geom_hbond_atom_site_label_H
_geom_hbond_atom_site_label_A
_geom_hbond_site_symmetry_A
_geom_hbond_distance_DH
_geom_hbond_distance_HA
_geom_hbond_distance_DA
_geom_hbond_angle_DHA
_geom_hbond_publ_flag
N2A H1NA O1B 1_455 0.85 2.16 3.001(2) 169 yes
N2B H1NB O1A 1_545 0.83 2.20 2.985(2) 159 yes
C7A H7AA O1B 1_455 1.10 2.54 3.476(3) 142 yes

loop_
_geom_torsion_atom_site_label_1
_geom_torsion_atom_site_label_2
_geom_torsion_atom_site_label_3
_geom_torsion_atom_site_label_4
_geom_torsion
C5A N1A C1A C2A -0.4(4)
N1A C1A C2A C3A 0.0(4)
N1A C1A C2A Br1A 179.81(18)
C1A C2A C3A C4A 0.8(4)
Br1A C2A C3A C4A -178.97(18)
C2A C3A C4A C5A -1.2(4)
C1A N1A C5A C4A 0.0(3)
C1A N1A C5A N2A -179.75(19)
C3A C4A C5A N1A 0.8(3)
C3A C4A C5A N2A -179.5(2)
C6A N2A C5A N1A 171.58(19)
C6A N2A C5A C4A -8.2(3)
C5A N2A C6A O1A 1.7(3)
C5A N2A C6A C7A -178.2(2)
C5B N1B C1B C2B -0.7(4)
N1B C1B C2B C3B 0.1(4)
N1B C1B C2B Br1B -179.7(2)
C1B C2B C3B C4B 0.5(4)
Br1B C2B C3B C4B -179.66(18)
C2B C3B C4B C5B -0.5(4)
C1B N1B C5B C4B 0.7(4)
C1B N1B C5B N2B -178.4(2)
C3B C4B C5B N1B -0.1(4)
C3B C4B C5B N2B 179.0(2)
C6B N2B C5B N1B -172.3(2)
C6B N2B C5B C4B 8.6(4)
C5B N2B C6B O1B 0.9(3)
C5B N2B C6B C7B -179.8(2)
